data_1575342
loop_
_publ_author_name
'Liu, Feiyan'
'Wu, Yaozhen'
'Chen, Guoyong'
'Yan, Guobing'
'Li, Xiancai'
'Wei, Zhenhong'

_publ_section_title
;
 Benzylamine cation-directed introduction of a polar structure in a
 stator-rotor crown ether system.
;
_journal_issue 73
_journal_name_full 'Chemical communications (Cambridge, England)'
_journal_page_first 13928
_journal_page_last 13931
_journal_paper_doi 10.1039/d5cc04125b
_journal_volume 61
_journal_year 2025
_chemical_formula_moiety 'C10 H20 O5, C7 H8 F2 N, Cl O4'
_chemical_formula_sum 'C17 H28 Cl F2 N O9'
_chemical_formula_weight 463.85
_space_group_crystal_system monoclinic
_space_group_IT_number 14
_space_group_name_Hall '-P 2ybc'
_space_group_name_H-M_alt 'P 1 21/c 1'
_atom_sites_solution_hydrogens geom
_atom_sites_solution_primary iterative
_audit_creation_date 2025-07-15
_audit_creation_method
;
Olex2 1.2
(compiled 2018.05.29 svn.r3508 for OlexSys, GUI svn.r5506)
;
_audit_update_record
;
2025-08-01 deposited with the CCDC.	2025-08-08 downloaded from the CCDC.
;
_cell_angle_alpha 90
_cell_angle_beta 113.962(2)
_cell_angle_gamma 90
_cell_formula_units_Z 8
_cell_length_a 16.6646(2)
_cell_length_b 15.03960(10)
_cell_length_c 18.7902(2)
_cell_measurement_reflns_used 44648
_cell_measurement_temperature 200.00(10)
_cell_measurement_theta_max 77.0350
_cell_measurement_theta_min 2.8890
_cell_volume 4303.49(10)
_computing_cell_refinement 'CrysAlisPro 1.171.43.111a (Rigaku OD, 2024)'
_computing_data_collection 'CrysAlisPro system (CCD 43.111a 64-bit (release 27-02-2024))'
_computing_data_reduction 'CrysAlisPro 1.171.43.111a (Rigaku OD, 2024)'
_computing_molecular_graphics 'Olex2 (Dolomanov et al., 2009)'
_computing_publication_material 'Olex2 (Dolomanov et al., 2009)'
_computing_structure_refinement 'olex2.refine (Bourhis et al., 2015)'
_computing_structure_solution 'olex2.solve (Bourhis et al., 2015)'
_diffrn_ambient_temperature 200
_diffrn_detector_area_resol_mean 10.0000
_diffrn_detector_type HyPix
_diffrn_measured_fraction_theta_full 1.000
_diffrn_measured_fraction_theta_max 0.980
_diffrn_measurement_details
;
List of Runs (angles in degrees, time in seconds):

  # Type    Start    End  Width  t~exp~   \w     \q     \k     \f   Frames
#--------------------------------------------------------------------------
  1  \w    -33.00  25.00   0.50    0.09    --  -47.40  43.00-113.00  116
  2  \w    -12.00  14.00   0.50    0.09    --  -47.40  19.00   0.00   52
  3  \w    -23.00  27.00   0.50    0.09    --  -47.40  19.00  30.00  100
  4  \w     66.00 104.00   0.50    0.09    --   47.40  43.00-113.00   76
  5  \w     25.00  62.00   0.50    0.09    --   47.40  77.00  30.00   74
  6  \w     35.00  60.00   0.50    0.09    --   47.40  38.00  60.00   50
  7  \w     87.00 113.00   0.50    0.09    --   47.40  38.00  60.00   52
  8  \w     95.00 120.00   0.50    0.09    --   47.40  77.00  30.00   50
  9  \w     85.00 158.00   0.50    0.09    --  107.16 125.00 150.00  146
 10  \w     80.00 140.00   0.50    0.09    --  107.16 125.00-150.00  120
 11  \w    150.00 176.00   0.50    0.09    --  107.16 125.00-150.00   52
 12  \w     94.00 138.00   0.50    0.09    --  107.16  43.00-113.00   88
 13  \w     43.00 108.00   0.50    0.09    --  107.16 -77.00 -30.00  130
 14  \w     35.00  67.00   0.50    0.09    --  107.16 -57.00  60.00   64
 15  \w     36.00  62.00   0.50    0.09    --  107.16 -57.00 150.00   52
 16  \w     11.00  42.00   0.50    0.09    --   47.40 -43.00  95.00   62
 17  \w     37.00  63.00   0.50    0.09    --  107.16 -57.00-120.00   52
 18  \w     43.00  68.00   0.50    0.09    --  107.16 -57.00-150.00   50
 19  \w     48.00  86.00   0.50    0.09    --  107.16 -99.00-150.00   76
 20  \w     37.00  88.00   0.50    0.09    --  107.16 -99.00 150.00  102
 21  \w     44.00 102.00   0.50    0.09    --  107.16 -99.00 120.00  116
 22  \w    -63.00 -31.00   0.50    0.09    -- -103.00  57.00-120.00   64
 23  \w    -63.00 -31.00   0.50    0.09    -- -103.00  57.00 -90.00   64
 24  \w    -60.00 -32.00   0.50    0.09    -- -103.00  57.00 -30.00   56
 25  \w    -63.00 -30.00   0.50    0.09    -- -103.00  57.00   0.00   66
 26  \w    -63.00 -31.00   0.50    0.09    -- -103.00  57.00  60.00   64
 27  \w    -62.00 -31.00   0.50    0.09    -- -103.00  57.00 120.00   62
 28  \w    -62.00 -37.00   0.50    0.09    -- -103.00  57.00  90.00   50
 29  \w    -91.00 -17.00   0.50    0.09    --  -47.40 125.00   0.00  148
 30  \w   -118.00 -35.00   0.50    0.09    --  -47.40 -43.00  95.00  166
 31  \w    -77.00 -50.00   0.50    0.09    --  -47.40 -57.00   0.00   54
 32  \w   -120.00 -37.00   0.50    0.09    --  -47.40 -38.00   0.00  166
 33  \w   -174.00-122.00   0.50    0.09    -- -103.00 -77.00  30.00  104
 34  \w   -105.00 -80.00   0.50    0.09    -- -103.00 -77.00   0.00   50
 35  \w   -106.00 -80.00   0.50    0.09    -- -103.00 -77.00 -30.00   52
 36  \w   -107.00 -82.00   0.50    0.09    -- -103.00 -72.00 -20.37   50
 37  \w   -107.00 -82.00   0.50    0.09    -- -103.00 -73.00  18.35   50
 38  \w   -105.00 -80.00   0.50    0.09    -- -103.00 -77.00  30.00   50
 39  \w   -105.00 -80.00   0.50    0.09    -- -103.00 -77.00  60.00   50
 40  \w   -109.00 -84.00   0.50    0.09    -- -103.00 -68.00  29.13   50
 41  \w   -111.00 -86.00   0.50    0.09    -- -103.00 -64.00  29.74   50
 42  \w   -174.00-113.00   0.50    0.09    -- -103.00 -77.00  60.00  122
 43  \w   -166.00 -83.00   0.50    0.09    -- -103.00 -71.00 -14.82  166
 44  \w   -115.00 -88.00   0.50    0.09    -- -103.00 -61.00   2.52   54
 45  \w   -154.00-128.00   0.50    0.09    -- -103.00 -61.00   2.52   52
 46  \w   -159.00-133.00   0.50    0.09    -- -103.00 -60.00  -6.08   52
 47  \w   -161.00-132.00   0.50    0.09    -- -103.00 -61.00 -27.66   58
 48  \w   -126.00 -87.00   0.50    0.09    -- -103.00 -61.00 -27.66   78
 49  \w   -123.00 -87.00   0.50    0.09    -- -103.00 -61.00 -39.65   72
 50  \w   -113.00 -88.00   0.50    0.09    -- -103.00 -60.00  -6.08   50
 51  \w   -112.00 -86.00   0.50    0.09    -- -103.00 -61.00  -3.17   52
 52  \w   -112.00 -87.00   0.50    0.09    -- -103.00 -60.00 -11.46   50
 53  \w   -114.00 -88.00   0.50    0.09    -- -103.00 -60.00 -13.28   52
 54  \w   -119.00 -89.00   0.50    0.09    -- -103.00 -58.00 -45.98   60
 55  \w   -160.00 -87.00   0.50    0.09    -- -103.00 -59.00 -34.45  146
 56  \w   -138.00 -88.00   0.50    0.09    -- -103.00 -57.00  12.77  100
 57  \w   -113.00 -88.00   0.50    0.09    -- -103.00 -57.00  30.00   50
 58  \w   -114.00 -89.00   0.50    0.09    -- -103.00 -55.00  24.66   50
 59  \w   -114.00 -88.00   0.50    0.09    -- -103.00 -56.00  31.46   52
 60  \w   -114.00 -89.00   0.50    0.09    -- -103.00 -54.00  43.21   50
 61  \w   -136.00 -88.00   0.50    0.09    -- -103.00 -57.00  60.00   96
 62  \w   -173.00-147.00   0.50    0.09    -- -103.00 -55.00  24.66   52
 63  \w   -171.00-145.00   0.50    0.09    -- -103.00 -54.00  43.21   52
 64  \w   -156.00-131.00   0.50    0.09    -- -103.00 -43.00  95.00   50
 65  \w   -115.00 -89.00   0.50    0.09    -- -103.00 -54.00  20.81   52
 66  \w   -135.00 -95.00   0.50    0.09    -- -103.00 -38.00  30.00   80
 67  \w   -174.00-121.00   0.50    0.09    -- -103.00 -44.00 -57.58  106
 68  \w   -136.00 -73.00   0.50    0.09    -- -103.00-125.00-120.00  126
;
_diffrn_measurement_device 'four-circle diffractometer'
_diffrn_measurement_device_type 'multiwire proportional'
_diffrn_measurement_method 'phi and omega scans'
_diffrn_radiation_monochromator graphite
_diffrn_radiation_type CuK\a
_diffrn_radiation_wavelength 1.54178
_diffrn_reflns_av_R_equivalents 0.0902
_diffrn_reflns_av_unetI/netI 0.0452
_diffrn_reflns_Laue_measured_fraction_full 1.000
_diffrn_reflns_Laue_measured_fraction_max 0.980
_diffrn_reflns_limit_h_max 21
_diffrn_reflns_limit_h_min -20
_diffrn_reflns_limit_k_max 19
_diffrn_reflns_limit_k_min -18
_diffrn_reflns_limit_l_max 23
_diffrn_reflns_limit_l_min -20
_diffrn_reflns_number 71789
_diffrn_reflns_point_group_measured_fraction_full 1.000
_diffrn_reflns_point_group_measured_fraction_max 0.980
_diffrn_reflns_theta_full 67.679
_diffrn_reflns_theta_max 77.094
_diffrn_reflns_theta_min 2.902
_exptl_absorpt_coefficient_mu 2.173
_exptl_absorpt_correction_T_max 1.00000
_exptl_absorpt_correction_T_min 0.38527
_exptl_absorpt_correction_type none
_exptl_absorpt_process_details
;
CrysAlisPro 1.171.43.111a (Rigaku Oxford Diffraction, 2024)
Empirical absorption correction using spherical harmonics,
implemented in SCALE3 ABSPACK scaling algorithm.
;
_exptl_crystal_colour yellow
_exptl_crystal_density_diffrn 1.432
_exptl_crystal_description block
_exptl_crystal_F_000 1952.0
_exptl_crystal_size_max 0.08
_exptl_crystal_size_mid 0.07
_exptl_crystal_size_min 0.06
_refine_diff_density_max 0.395
_refine_diff_density_min -0.552
_refine_diff_density_rms 0.067
_refine_ls_extinction_method none
_refine_ls_goodness_of_fit_ref 1.069
_refine_ls_hydrogen_treatment constr
_refine_ls_matrix_type full
_refine_ls_number_parameters 617
_refine_ls_number_reflns 8925
_refine_ls_number_restraints 332
_refine_ls_restrained_S_all 1.103
_refine_ls_R_factor_all 0.0545
_refine_ls_R_factor_gt 0.0505
_refine_ls_shift/su_max 0.001
_refine_ls_shift/su_mean 0.000
_refine_ls_structure_factor_coef Fsqd
_refine_ls_weighting_details 'w=1/[\s^2^(Fo^2^)+(0.0973P)^2^+0.7190P] where P=(Fo^2^+2Fc^2^)/3'
_refine_ls_weighting_scheme calc
_refine_ls_wR_factor_gt 0.1449
_refine_ls_wR_factor_ref 0.1493
_reflns_Friedel_coverage 0.000
_reflns_number_gt 7864
_reflns_number_total 8925
_reflns_threshold_expression 'I > 2\s(I)'
_cod_data_source_file d5cc04125b2.cif
_cod_data_source_block 2-LTP
_cod_depositor_comments 'Adding full bibliography for 1575342--1575344.cif.'
_cod_original_sg_symbol_H-M 'P 21/c'
_cod_database_code 1575342
_shelx_shelxl_version_number 2018/3
_shelx_space_group_comment
;
The symmetry employed for this shelxl refinement is uniquely defined
by the following loop, which should always be used as a source of
symmetry information in preference to the above space-group names.
They are only intended as comments.
;
_olex2_refinement_description
;
1. Fixed Uiso
 At 1.2 times of:
  All C(H) groups, All C(H,H) groups, All N(H,H,H) groups
2. Restrained distances
 Cl1-O7 \\sim Cl1-O8 \\sim Cl1-O9 \\sim Cl1-O6
 with sigma of 0.02
 Cl1-O7A \\sim Cl1-O8A \\sim Cl1-O9A \\sim Cl1-O6A
 with sigma of 0.02
 O6-O7 \\sim O6-O8 \\sim O6-O8 \\sim O7-O8 \\sim O7-O9 \\sim O8-O9
 with sigma of 0.01
 O6A-O7A \\sim O6A-O8A \\sim O6A-O8A \\sim O7A-O8A \\sim O7A-O9A \\sim O8A-O9A
 with sigma of 0.01
 Cl2-O15 \\sim Cl2-O18 \\sim Cl2-O16 \\sim Cl2-O17
 with sigma of 0.02
 Cl2-O15A \\sim Cl2-O18A \\sim Cl2-O16A \\sim Cl2-O17A
 with sigma of 0.02
 O15-O16 \\sim O15-O17 \\sim O15-O18 \\sim O16-O17 \\sim O16-O18 \\sim O17-O18
 with sigma of 0.02
 O15A-O16A \\sim O15A-O17A \\sim O15A-O18A \\sim O16A-O17A \\sim O16A-O18A
\\sim O17A-O18A
 with sigma of 0.02
3. Uiso/Uaniso restraints and constraints
O7A \\sim Cl1 \\sim O7 \\sim O9 \\sim O6 \\sim O8 \\sim O9A \\sim O6A \\sim
O8A: within 2A with sigma of 0.01 and sigma for terminal atoms of 0.02
O16A \\sim Cl2 \\sim O17 \\sim O15 \\sim O18 \\sim O16 \\sim O17A \\sim O15A
\\sim O18A: within 2A with sigma of 0.01 and sigma for terminal atoms of 0.02
Uanis(O6) \\sim Ueq: with sigma of 0.01 and sigma for terminal atoms of 0.02
Uanis(O7A) \\sim Ueq, Uanis(Cl1) \\sim Ueq, Uanis(O7) \\sim Ueq, Uanis(O9)
\\sim Ueq, Uanis(O6) \\sim Ueq, Uanis(O8) \\sim Ueq, Uanis(O9A) \\sim Ueq,
Uanis(O6A) \\sim Ueq, Uanis(O8A) \\sim Ueq: with sigma of 0.01 and sigma for
terminal atoms of 0.02
Uanis(O16A) \\sim Ueq, Uanis(Cl2) \\sim Ueq, Uanis(O17) \\sim Ueq, Uanis(O15)
\\sim Ueq, Uanis(O18) \\sim Ueq, Uanis(O16) \\sim Ueq, Uanis(O17A) \\sim Ueq,
Uanis(O15A) \\sim Ueq, Uanis(O18A) \\sim Ueq: with sigma of 0.01 and sigma for
terminal atoms of 0.02
4. Others
 Sof(O7A)=Sof(O9A)=Sof(O6A)=Sof(O8A)=1-FVAR(1)
 Sof(O7)=Sof(O9)=Sof(O6)=Sof(O8)=FVAR(1)
 Sof(O17A)=Sof(O15A)=Sof(O18A)=Sof(O16A)=1-FVAR(2)
 Sof(O17)=Sof(O15)=Sof(O18)=Sof(O16)=FVAR(2)
5.a Secondary CH2 refined with riding coordinates:
 C24(H24a,H24b), C34(H34a,H34b), C23(H23a,H23b), C21(H21a,H21b), C26(H26a,
 H26b), C19(H19a,H19b), C25(H25a,H25b), C27(H27a,H27b), C22(H22a,H22b),
 C18(H18a,H18b), C20(H20a,H20b), C7(H7a,H7b), C8(H8a,H8b), C1(H1a,H1b), C2(H2a,
 H2b), C9(H9a,H9b), C5(H5a,H5b), C10(H10a,H10b), C4(H4a,H4b), C3(H3a,H3b),
 C6(H6a,H6b), C17(H17a,H17b)
5.b Aromatic/amide H refined with riding coordinates:
 C33(H33), C32(H32), C31(H31), C16(H16), C15(H15), C14(H14)
5.c Idealised Me refined as rotating group:
 N2(H2c,H2d,H2e), N1(H1c,H1d,H1e)
;
_olex2_submission_special_instructions 'No special instructions were received'
_oxdiff_exptl_absorpt_empirical_details
;
Empirical correction (ABSPACK) includes:
- Absorption correction using spherical harmonics
- Frame scaling
;

loop_
_space_group_symop_operation_xyz
'x, y, z'
'-x, y+1/2, -z+1/2'
'-x, -y, -z'
'x, -y-1/2, z-1/2'

loop_
_atom_site_label
_atom_site_type_symbol
_atom_site_fract_x
_atom_site_fract_y
_atom_site_fract_z
_atom_site_U_iso_or_equiv
_atom_site_adp_type
_atom_site_occupancy
_atom_site_site_symmetry_order
_atom_site_calc_flag
_atom_site_refinement_flags_posn
_atom_site_refinement_flags_adp
_atom_site_refinement_flags_occupancy
_atom_site_disorder_assembly
_atom_site_disorder_group
Cl2 Cl 0.01745(3) 0.51559(3) 0.23747(2) 0.03949(12) Uani 1 1 d D U . . .
O17 O 0.0783(7) 0.4767(8) 0.2109(7) 0.071(2) Uani 0.55(3) 1 d D U P A 1
O15 O -0.0550(6) 0.5461(8) 0.1735(7) 0.103(3) Uani 0.55(3) 1 d D U P A 1
O18 O -0.0083(8) 0.4547(6) 0.2797(5) 0.085(2) Uani 0.55(3) 1 d D U P A 1
O16 O 0.0605(9) 0.5867(7) 0.2887(6) 0.085(2) Uani 0.55(3) 1 d D U P A 1
Cl1 Cl 0.47536(3) 0.48615(3) 0.76818(2) 0.04765(13) Uani 1 1 d D U . . .
F3 F 0.91302(7) 0.35943(6) 0.53014(6) 0.0499(3) Uani 1 1 d . . . . .
O13 O 0.70895(9) 0.12678(8) 0.64320(7) 0.0506(3) Uani 1 1 d . . . . .
O14 O 0.77103(8) 0.28047(9) 0.73326(7) 0.0478(3) Uani 1 1 d . . . . .
O12 O 0.74192(8) 0.10741(8) 0.50941(7) 0.0468(3) Uani 1 1 d . . . . .
N2 N 0.83794(9) 0.24935(11) 0.61984(8) 0.0437(3) Uani 1 1 d . . . . .
H2C H 0.797335 0.209718 0.589198 0.052 Uiso 1 1 calc GR . . . .
H2D H 0.827268 0.303660 0.596478 0.052 Uiso 1 1 calc GR . . . .
H2E H 0.834550 0.253262 0.666868 0.052 Uiso 1 1 calc GR . . . .
F4 F 0.91602(8) 0.34103(8) 0.38956(6) 0.0609(3) Uani 1 1 d . . . . .
O10 O 0.70026(8) 0.37903(9) 0.58747(7) 0.0506(3) Uani 1 1 d . . . . .
O11 O 0.71679(8) 0.29033(9) 0.45613(7) 0.0479(3) Uani 1 1 d . . . . .
C28 C 0.93221(9) 0.20557(10) 0.55393(9) 0.0352(3) Uani 1 1 d . . . . .
C30 C 0.92409(11) 0.26745(12) 0.43311(10) 0.0437(4) Uani 1 1 d . . . . .
C33 C 0.94190(10) 0.12192(11) 0.52649(10) 0.0393(3) Uani 1 1 d . . . . .
H33 H 0.948283 0.071081 0.558347 0.047 Uiso 1 1 calc R . . . .
C24 C 0.70833(12) 0.13646(13) 0.43030(10) 0.0474(4) Uani 1 1 d . . . . .
H24A H 0.670125 0.089458 0.396488 0.057 Uiso 1 1 calc R . . . .
H24B H 0.757850 0.145662 0.414809 0.057 Uiso 1 1 calc R . . . .
C29 C 0.92372(10) 0.27753(10) 0.50576(9) 0.0378(3) Uani 1 1 d . . . . .
C32 C 0.94234(11) 0.11193(12) 0.45333(10) 0.0441(4) Uani 1 1 d . . . . .
H32 H 0.948799 0.054367 0.435513 0.053 Uiso 1 1 calc R . . . .
C34 C 0.92682(11) 0.21911(11) 0.63117(9) 0.0411(3) Uani 1 1 d . . . . .
H34A H 0.940554 0.162592 0.660733 0.049 Uiso 1 1 calc R . . . .
H34B H 0.970735 0.263957 0.661846 0.049 Uiso 1 1 calc R . . . .
C23 C 0.68171(13) 0.05290(12) 0.52570(11) 0.0512(4) Uani 1 1 d . . . . .
H23A H 0.676856 -0.006001 0.500771 0.061 Uiso 1 1 calc R . . . .
H23B H 0.622848 0.080846 0.504927 0.061 Uiso 1 1 calc R . . . .
C31 C 0.93344(11) 0.18509(13) 0.40595(10) 0.0450(4) Uani 1 1 d . . . . .
H31 H 0.933811 0.178415 0.355811 0.054 Uiso 1 1 calc R . . . .
C21 C 0.73857(14) 0.12538(14) 0.72527(10) 0.0542(5) Uani 1 1 d . . . . .
H21A H 0.802385 0.112985 0.749845 0.065 Uiso 1 1 calc R . . . .
H21B H 0.707666 0.078266 0.741096 0.065 Uiso 1 1 calc R . . . .
C26 C 0.67453(15) 0.37492(13) 0.45286(12) 0.0592(5) Uani 1 1 d . . . . .
H26A H 0.628579 0.383843 0.399730 0.071 Uiso 1 1 calc R . . . .
H26B H 0.718424 0.422996 0.463188 0.071 Uiso 1 1 calc R . . . .
C19 C 0.73553(14) 0.36800(14) 0.72364(12) 0.0564(5) Uani 1 1 d . . . . .
H19A H 0.783124 0.411548 0.732229 0.068 Uiso 1 1 calc R . . . .
H19B H 0.711978 0.378755 0.763505 0.068 Uiso 1 1 calc R . . . .
C25 C 0.65710(11) 0.22066(13) 0.41788(10) 0.0469(4) Uani 1 1 d . . . . .
H25A H 0.626864 0.233551 0.361507 0.056 Uiso 1 1 calc R . . . .
H25B H 0.612250 0.215112 0.439608 0.056 Uiso 1 1 calc R . . . .
C27 C 0.63341(13) 0.38157(13) 0.51071(12) 0.0563(5) Uani 1 1 d . . . . .
H27A H 0.600029 0.437840 0.502653 0.068 Uiso 1 1 calc R . . . .
H27B H 0.592122 0.331547 0.503101 0.068 Uiso 1 1 calc R . . . .
C22 C 0.71513(14) 0.04243(12) 0.61264(12) 0.0545(4) Uani 1 1 d . . . . .
H22A H 0.679197 -0.001626 0.625859 0.065 Uiso 1 1 calc R . . . .
H22B H 0.776862 0.021800 0.634511 0.065 Uiso 1 1 calc R . . . .
C18 C 0.66382(14) 0.38271(15) 0.64435(12) 0.0566(5) Uani 1 1 d . . . . .
H18A H 0.618122 0.336376 0.633263 0.068 Uiso 1 1 calc R . . . .
H18B H 0.636167 0.441446 0.642387 0.068 Uiso 1 1 calc R . . . .
C20 C 0.71980(14) 0.21440(15) 0.75052(11) 0.0542(5) Uani 1 1 d . . . . .
H20A H 0.656560 0.228403 0.722881 0.065 Uiso 1 1 calc R . . . .
H20B H 0.734603 0.213748 0.807155 0.065 Uiso 1 1 calc R . . . .
O1 O 0.28405(8) 0.20077(8) 0.73007(6) 0.0411(3) Uani 1 1 d . . . . .
O3 O 0.21789(7) 0.27189(8) 0.46031(6) 0.0414(3) Uani 1 1 d . . . . .
O2 O 0.24219(7) 0.13254(8) 0.57560(6) 0.0401(3) Uani 1 1 d . . . . .
O5 O 0.17009(9) 0.33959(8) 0.65871(7) 0.0458(3) Uani 1 1 d . . . . .
O4 O 0.19125(8) 0.42893(8) 0.53170(7) 0.0442(3) Uani 1 1 d . . . . .
C7 C 0.20328(12) 0.17875(12) 0.44405(9) 0.0444(4) Uani 1 1 d . . . . .
H7A H 0.258356 0.151296 0.446556 0.053 Uiso 1 1 calc R . . . .
H7B H 0.158246 0.171115 0.390326 0.053 Uiso 1 1 calc R . . . .
C8 C 0.17384(12) 0.13073(13) 0.49917(9) 0.0467(4) Uani 1 1 d . . . . .
H8A H 0.120560 0.159575 0.499421 0.056 Uiso 1 1 calc R . . . .
H8B H 0.159105 0.068370 0.481952 0.056 Uiso 1 1 calc R . . . .
C1 C 0.21643(13) 0.22716(14) 0.75389(10) 0.0491(4) Uani 1 1 d . . . . .
H1A H 0.234172 0.213684 0.809804 0.059 Uiso 1 1 calc R . . . .
H1B H 0.161650 0.194235 0.723637 0.059 Uiso 1 1 calc R . . . .
C2 C 0.20149(14) 0.32504(13) 0.74005(10) 0.0509(4) Uani 1 1 d . . . . .
H2A H 0.157865 0.346094 0.759580 0.061 Uiso 1 1 calc R . . . .
H2B H 0.257034 0.357889 0.767662 0.061 Uiso 1 1 calc R . . . .
C9 C 0.21539(13) 0.08926(12) 0.62990(10) 0.0467(4) Uani 1 1 d . . . . .
H9A H 0.211352 0.024331 0.620425 0.056 Uiso 1 1 calc R . . . .
H9B H 0.156755 0.111113 0.623354 0.056 Uiso 1 1 calc R . . . .
C5 C 0.16525(13) 0.41949(13) 0.44968(10) 0.0523(4) Uani 1 1 d . . . . .
H5A H 0.213924 0.438977 0.435966 0.063 Uiso 1 1 calc R . . . .
H5B H 0.114120 0.458411 0.421860 0.063 Uiso 1 1 calc R . . . .
C10 C 0.28138(13) 0.10840(11) 0.71134(10) 0.0458(4) Uani 1 1 d . . . . .
H10A H 0.266116 0.073624 0.748831 0.055 Uiso 1 1 calc R . . . .
H10B H 0.340306 0.089167 0.716477 0.055 Uiso 1 1 calc R . . . .
C4 C 0.11830(12) 0.43829(12) 0.55170(11) 0.0488(4) Uani 1 1 d . . . . .
H4A H 0.074292 0.391577 0.525559 0.059 Uiso 1 1 calc R . . . .
H4B H 0.090307 0.496987 0.534249 0.059 Uiso 1 1 calc R . . . .
C3 C 0.14916(14) 0.43024(12) 0.63789(11) 0.0514(4) Uani 1 1 d . . . . .
H3A H 0.201673 0.467899 0.664299 0.062 Uiso 1 1 calc R . . . .
H3B H 0.102564 0.450292 0.654151 0.062 Uiso 1 1 calc R . . . .
C6 C 0.14152(12) 0.32530(14) 0.42359(10) 0.0506(4) Uani 1 1 d . . . . .
H6A H 0.094040 0.304378 0.438349 0.061 Uiso 1 1 calc R . . . .
H6B H 0.120546 0.321263 0.366272 0.061 Uiso 1 1 calc R . . . .
O7 O 0.4729(5) 0.5796(4) 0.7528(3) 0.0842(16) Uani 0.658(17) 1 d D U P B 1
O9 O 0.5369(4) 0.4454(5) 0.7440(4) 0.0834(18) Uani 0.658(17) 1 d D U P B 1
O6 O 0.3904(4) 0.4501(6) 0.7312(5) 0.0878(18) Uani 0.658(17) 1 d D U P B 1
O8 O 0.5046(4) 0.4772(3) 0.8515(2) 0.0786(14) Uani 0.658(17) 1 d D U P B 1
F1 F 0.60485(9) 0.59686(7) 0.46884(7) 0.0626(3) Uani 1 1 d . . . . .
N1 N 0.66942(8) 0.69769(9) 0.37477(7) 0.0359(3) Uani 1 1 d . . . . .
H1C H 0.708536 0.708979 0.424340 0.043 Uiso 1 1 calc GR . . . .
H1D H 0.688410 0.723438 0.340577 0.043 Uiso 1 1 calc GR . . . .
H1E H 0.664679 0.637911 0.366646 0.043 Uiso 1 1 calc GR . . . .
F2 F 0.60002(11) 0.61724(13) 0.60800(8) 0.0925(5) Uani 1 1 d . . . . .
C11 C 0.57360(10) 0.74785(11) 0.43880(9) 0.0377(3) Uani 1 1 d . . . . .
C16 C 0.55469(11) 0.83006(13) 0.46160(12) 0.0499(4) Uani 1 1 d . . . . .
H16 H 0.542974 0.879452 0.427325 0.060 Uiso 1 1 calc R . . . .
C17 C 0.58200(11) 0.73495(12) 0.36290(9) 0.0432(4) Uani 1 1 d . . . . .
H17A H 0.535308 0.694122 0.329469 0.052 Uiso 1 1 calc R . . . .
H17B H 0.573713 0.792782 0.335660 0.052 Uiso 1 1 calc R . . . .
C12 C 0.58730(11) 0.67754(12) 0.48958(10) 0.0450(4) Uani 1 1 d . . . . .
C15 C 0.55280(12) 0.84055(17) 0.53448(14) 0.0640(6) Uani 1 1 d . . . . .
H15 H 0.540220 0.897341 0.549604 0.077 Uiso 1 1 calc R . . . .
C13 C 0.58577(13) 0.68854(17) 0.56155(11) 0.0594(5) Uani 1 1 d . . . . .
C14 C 0.56889(13) 0.7698(2) 0.58506(12) 0.0675(7) Uani 1 1 d . . . . .
H14 H 0.568267 0.777360 0.635033 0.081 Uiso 1 1 calc R . . . .
O7A O 0.4941(9) 0.5758(7) 0.7689(8) 0.099(4) Uani 0.342(17) 1 d D U P B 2
O9A O 0.5388(8) 0.4344(9) 0.7559(8) 0.088(4) Uani 0.342(17) 1 d D U P B 2
O6A O 0.3912(8) 0.4711(7) 0.7049(6) 0.067(3) Uani 0.342(17) 1 d D U P B 2
O8A O 0.4703(11) 0.4613(9) 0.8368(8) 0.124(3) Uani 0.342(17) 1 d D U P B 2
O17A O 0.0874(8) 0.4694(9) 0.2312(11) 0.081(3) Uani 0.45(3) 1 d D U P A 2
O15A O -0.0469(8) 0.5364(6) 0.1615(5) 0.070(2) Uani 0.45(3) 1 d D U P A 2
O18A O -0.0275(10) 0.4545(6) 0.2678(7) 0.072(2) Uani 0.45(3) 1 d D U P A 2
O16A O 0.0420(12) 0.5902(9) 0.2823(9) 0.105(4) Uani 0.45(3) 1 d D U P A 2

loop_
_atom_site_aniso_label
_atom_site_aniso_U_11
_atom_site_aniso_U_22
_atom_site_aniso_U_33
_atom_site_aniso_U_23
_atom_site_aniso_U_13
_atom_site_aniso_U_12
Cl2 0.0432(2) 0.0443(2) 0.02679(19) -0.00005(13) 0.00987(16) 0.00252(14)
O17 0.059(3) 0.094(4) 0.065(4) -0.026(3) 0.031(3) -0.002(3)
O15 0.076(3) 0.158(6) 0.064(5) 0.036(4) 0.016(3) 0.057(4)
O18 0.084(4) 0.099(4) 0.058(2) 0.041(3) 0.015(3) -0.012(3)
O16 0.086(4) 0.080(4) 0.087(4) -0.055(3) 0.032(3) -0.038(3)
Cl1 0.0442(2) 0.0527(3) 0.0376(2) -0.00666(16) 0.00796(18) -0.00864(16)
F3 0.0619(6) 0.0343(5) 0.0535(6) 0.0017(4) 0.0233(5) -0.0013(4)
O13 0.0633(8) 0.0435(6) 0.0386(6) 0.0063(5) 0.0140(6) -0.0002(6)
O14 0.0488(7) 0.0538(7) 0.0408(6) -0.0052(5) 0.0181(5) -0.0013(5)
O12 0.0391(6) 0.0518(7) 0.0411(6) -0.0055(5) 0.0078(5) -0.0049(5)
N2 0.0368(7) 0.0612(9) 0.0307(6) -0.0033(6) 0.0112(5) -0.0030(6)
F4 0.0682(7) 0.0641(7) 0.0475(6) 0.0200(5) 0.0205(5) -0.0018(6)
O10 0.0440(7) 0.0492(7) 0.0471(7) -0.0004(5) 0.0068(5) -0.0004(5)
O11 0.0429(6) 0.0565(7) 0.0364(6) 0.0049(5) 0.0079(5) -0.0086(5)
C28 0.0280(7) 0.0387(8) 0.0331(7) 0.0001(6) 0.0064(6) -0.0005(6)
C30 0.0346(8) 0.0546(9) 0.0372(8) 0.0090(7) 0.0099(6) -0.0034(7)
C33 0.0332(8) 0.0386(8) 0.0420(8) 0.0003(6) 0.0111(6) 0.0028(6)
C24 0.0410(9) 0.0637(11) 0.0336(8) -0.0130(7) 0.0110(7) -0.0073(8)
C29 0.0329(7) 0.0380(8) 0.0378(8) -0.0006(6) 0.0095(6) -0.0023(6)
C32 0.0340(8) 0.0493(9) 0.0443(9) -0.0101(7) 0.0111(7) -0.0001(7)
C34 0.0414(8) 0.0443(8) 0.0303(7) 0.0015(6) 0.0069(6) 0.0060(6)
C23 0.0494(10) 0.0452(9) 0.0506(10) -0.0064(8) 0.0116(8) -0.0095(8)
C31 0.0331(8) 0.0659(11) 0.0322(8) -0.0039(7) 0.0094(6) -0.0020(7)
C21 0.0617(12) 0.0579(11) 0.0378(9) 0.0115(8) 0.0148(8) -0.0037(9)
C26 0.0639(12) 0.0503(10) 0.0469(10) 0.0168(8) 0.0055(9) -0.0026(9)
C19 0.0611(12) 0.0567(11) 0.0499(10) -0.0135(8) 0.0209(9) 0.0008(9)
C25 0.0380(8) 0.0621(11) 0.0337(8) -0.0024(7) 0.0073(7) -0.0086(7)
C27 0.0497(10) 0.0445(9) 0.0554(11) 0.0034(8) 0.0015(8) 0.0079(8)
C22 0.0619(11) 0.0398(9) 0.0532(10) 0.0051(7) 0.0145(9) -0.0048(8)
C18 0.0495(11) 0.0577(11) 0.0602(12) -0.0058(9) 0.0199(9) 0.0060(8)
C20 0.0571(11) 0.0688(12) 0.0417(9) 0.0026(8) 0.0253(8) -0.0027(9)
O1 0.0461(6) 0.0446(6) 0.0301(5) 0.0008(4) 0.0129(5) 0.0001(5)
O3 0.0324(5) 0.0509(6) 0.0316(5) -0.0034(5) 0.0036(4) -0.0031(5)
O2 0.0391(6) 0.0453(6) 0.0301(5) -0.0048(4) 0.0080(4) -0.0067(5)
O5 0.0629(8) 0.0401(6) 0.0329(6) -0.0027(4) 0.0178(5) 0.0067(5)
O4 0.0439(6) 0.0443(6) 0.0372(6) 0.0025(5) 0.0092(5) -0.0007(5)
C7 0.0445(9) 0.0523(9) 0.0300(7) -0.0119(6) 0.0086(7) -0.0081(7)
C8 0.0393(9) 0.0570(10) 0.0337(8) -0.0087(7) 0.0045(7) -0.0129(7)
C1 0.0562(10) 0.0610(11) 0.0348(8) 0.0056(7) 0.0234(8) 0.0049(8)
C2 0.0646(11) 0.0579(10) 0.0323(8) -0.0035(7) 0.0218(8) 0.0092(9)
C9 0.0560(10) 0.0408(8) 0.0415(9) -0.0020(7) 0.0178(8) -0.0103(7)
C5 0.0540(11) 0.0594(11) 0.0353(8) 0.0114(7) 0.0096(8) 0.0061(8)
C10 0.0553(10) 0.0407(8) 0.0372(8) 0.0069(6) 0.0146(7) 0.0029(7)
C4 0.0473(9) 0.0427(9) 0.0532(10) 0.0079(7) 0.0173(8) 0.0107(7)
C3 0.0646(12) 0.0386(8) 0.0525(10) -0.0043(7) 0.0253(9) 0.0091(8)
C6 0.0365(9) 0.0680(12) 0.0342(8) -0.0042(8) 0.0010(7) 0.0047(8)
O7 0.097(4) 0.064(2) 0.065(2) 0.0161(18) 0.004(2) -0.010(2)
O9 0.071(3) 0.099(3) 0.096(4) -0.031(3) 0.050(3) -0.020(3)
O6 0.053(2) 0.091(4) 0.112(4) -0.057(3) 0.026(3) -0.026(2)
O8 0.086(3) 0.096(2) 0.0436(15) 0.0030(14) 0.0164(17) -0.0099(19)
F1 0.0730(8) 0.0442(6) 0.0668(7) 0.0087(5) 0.0246(6) 0.0012(5)
N1 0.0354(7) 0.0397(6) 0.0279(6) -0.0051(5) 0.0080(5) -0.0053(5)
F2 0.0927(11) 0.1244(13) 0.0524(8) 0.0327(8) 0.0212(7) -0.0153(10)
C11 0.0269(7) 0.0452(8) 0.0339(7) -0.0026(6) 0.0050(6) -0.0015(6)
C16 0.0336(8) 0.0533(10) 0.0550(10) -0.0082(8) 0.0100(7) 0.0033(7)
C17 0.0364(8) 0.0521(9) 0.0313(7) 0.0008(6) 0.0037(6) 0.0027(7)
C12 0.0354(8) 0.0533(9) 0.0396(8) 0.0022(7) 0.0085(7) -0.0042(7)
C15 0.0361(9) 0.0831(15) 0.0679(13) -0.0334(12) 0.0162(9) -0.0014(9)
C13 0.0413(9) 0.0916(15) 0.0384(9) 0.0084(9) 0.0090(7) -0.0096(10)
C14 0.0367(10) 0.122(2) 0.0418(10) -0.0196(12) 0.0138(8) -0.0106(11)
O7A 0.083(5) 0.065(5) 0.116(7) -0.040(5) 0.006(5) -0.036(4)
O9A 0.066(5) 0.102(6) 0.064(4) -0.016(4) -0.007(4) 0.031(5)
O6A 0.047(4) 0.049(3) 0.070(5) -0.025(3) -0.011(3) -0.001(2)
O8A 0.118(7) 0.180(7) 0.076(5) 0.046(5) 0.041(5) -0.033(6)
O17A 0.061(3) 0.082(4) 0.095(7) -0.017(4) 0.025(4) 0.021(3)
O15A 0.090(5) 0.078(4) 0.024(2) 0.0115(19) 0.006(2) 0.015(3)
O18A 0.086(5) 0.072(3) 0.075(4) -0.015(3) 0.050(4) -0.022(3)
O16A 0.102(7) 0.080(5) 0.124(6) -0.049(4) 0.036(5) -0.004(4)

loop_
_atom_type_symbol
_atom_type_description
_atom_type_scat_dispersion_real
_atom_type_scat_dispersion_imag
_atom_type_scat_source
C C 0.0181 0.0091 'International Tables Vol C Tables 4.2.6.8 and 6.1.1.4'
H H 0.0000 0.0000 'International Tables Vol C Tables 4.2.6.8 and 6.1.1.4'
N N 0.0311 0.0180 'International Tables Vol C Tables 4.2.6.8 and 6.1.1.4'
O O 0.0492 0.0322 'International Tables Vol C Tables 4.2.6.8 and 6.1.1.4'
F F 0.0727 0.0534 'International Tables Vol C Tables 4.2.6.8 and 6.1.1.4'
Cl Cl 0.3639 0.7018 'International Tables Vol C Tables 4.2.6.8 and 6.1.1.4'

loop_
_geom_angle_atom_site_label_1
_geom_angle_atom_site_label_2
_geom_angle_atom_site_label_3
_geom_angle
_geom_angle_site_symmetry_1
_geom_angle_site_symmetry_3
_geom_angle_publ_flag
O15 Cl2 O17 108.9(5) . . ?
O15 Cl2 O16 111.0(6) . . ?
O18 Cl2 O17 111.0(5) . . ?
O18 Cl2 O15 110.5(6) . . ?
O18 Cl2 O16 107.3(5) . . ?
O16 Cl2 O17 108.1(5) . . ?
O17A Cl2 O15A 109.7(6) . . ?
O17A Cl2 O18A 107.5(6) . . ?
O15A Cl2 O18A 103.6(6) . . ?
O16A Cl2 O17A 114.1(8) . . ?
O16A Cl2 O15A 110.6(7) . . ?
O16A Cl2 O18A 110.8(7) . . ?
O7 Cl1 O8 106.3(2) . . ?
O9 Cl1 O7 109.0(3) . . ?
O9 Cl1 O8 109.7(3) . . ?
O6 Cl1 O7 109.7(3) . . ?
O6 Cl1 O9 112.8(4) . . ?
O6 Cl1 O8 109.2(3) . . ?
O7A Cl1 O9A 111.1(6) . . ?
O7A Cl1 O6A 107.5(5) . . ?
O9A Cl1 O6A 108.8(8) . . ?
O8A Cl1 O7A 110.7(6) . . ?
O8A Cl1 O9A 109.9(5) . . ?
O8A Cl1 O6A 108.7(5) . . ?
C22 O13 C21 112.24(14) . . ?
C19 O14 C20 114.55(15) . . ?
C23 O12 C24 112.83(13) . . ?
H2C N2 H2D 109.5 . . ?
H2C N2 H2E 109.5 . . ?
H2D N2 H2E 109.5 . . ?
C34 N2 H2C 109.5 . . ?
C34 N2 H2D 109.5 . . ?
C34 N2 H2E 109.5 . . ?
C27 O10 C18 111.23(15) . . ?
C25 O11 C26 113.51(14) . . ?
C33 C28 C34 122.73(14) . . ?
C29 C28 C33 117.47(14) . . ?
C29 C28 C34 119.75(14) . . ?
F4 C30 C29 118.13(16) . . ?
F4 C30 C31 120.85(16) . . ?
C31 C30 C29 121.01(15) . . ?
C28 C33 H33 119.6 . . ?
C32 C33 C28 120.86(15) . . ?
C32 C33 H33 119.6 . . ?
O12 C24 H24A 109.1 . . ?
O12 C24 H24B 109.1 . . ?
O12 C24 C25 112.34(14) . . ?
H24A C24 H24B 107.9 . . ?
C25 C24 H24A 109.1 . . ?
C25 C24 H24B 109.1 . . ?
F3 C29 C28 119.00(14) . . ?
F3 C29 C30 119.42(14) . . ?
C30 C29 C28 121.57(15) . . ?
C33 C32 H32 119.7 . . ?
C31 C32 C33 120.62(16) . . ?
C31 C32 H32 119.7 . . ?
N2 C34 C28 110.56(12) . . ?
N2 C34 H34A 109.5 . . ?
N2 C34 H34B 109.5 . . ?
C28 C34 H34A 109.5 . . ?
C28 C34 H34B 109.5 . . ?
H34A C34 H34B 108.1 . . ?
O12 C23 H23A 110.1 . . ?
O12 C23 H23B 110.1 . . ?
O12 C23 C22 108.16(15) . . ?
H23A C23 H23B 108.4 . . ?
C22 C23 H23A 110.1 . . ?
C22 C23 H23B 110.1 . . ?
C30 C31 C32 118.47(15) . . ?
C30 C31 H31 120.8 . . ?
C32 C31 H31 120.8 . . ?
O13 C21 H21A 110.1 . . ?
O13 C21 H21B 110.1 . . ?
O13 C21 C20 107.88(15) . . ?
H21A C21 H21B 108.4 . . ?
C20 C21 H21A 110.1 . . ?
C20 C21 H21B 110.1 . . ?
O11 C26 H26A 109.1 . . ?
O11 C26 H26B 109.1 . . ?
O11 C26 C27 112.65(15) . . ?
H26A C26 H26B 107.8 . . ?
C27 C26 H26A 109.1 . . ?
C27 C26 H26B 109.1 . . ?
O14 C19 H19A 109.1 . . ?
O14 C19 H19B 109.1 . . ?
O14 C19 C18 112.62(15) . . ?
H19A C19 H19B 107.8 . . ?
C18 C19 H19A 109.1 . . ?
C18 C19 H19B 109.1 . . ?
O11 C25 C24 107.94(14) . . ?
O11 C25 H25A 110.1 . . ?
O11 C25 H25B 110.1 . . ?
C24 C25 H25A 110.1 . . ?
C24 C25 H25B 110.1 . . ?
H25A C25 H25B 108.4 . . ?
O10 C27 C26 109.40(17) . . ?
O10 C27 H27A 109.8 . . ?
O10 C27 H27B 109.8 . . ?
C26 C27 H27A 109.8 . . ?
C26 C27 H27B 109.8 . . ?
H27A C27 H27B 108.2 . . ?
O13 C22 C23 106.93(15) . . ?
O13 C22 H22A 110.3 . . ?
O13 C22 H22B 110.3 . . ?
C23 C22 H22A 110.3 . . ?
C23 C22 H22B 110.3 . . ?
H22A C22 H22B 108.6 . . ?
O10 C18 C19 109.15(16) . . ?
O10 C18 H18A 109.9 . . ?
O10 C18 H18B 109.9 . . ?
C19 C18 H18A 109.9 . . ?
C19 C18 H18B 109.9 . . ?
H18A C18 H18B 108.3 . . ?
O14 C20 C21 109.21(15) . . ?
O14 C20 H20A 109.8 . . ?
O14 C20 H20B 109.8 . . ?
C21 C20 H20A 109.8 . . ?
C21 C20 H20B 109.8 . . ?
H20A C20 H20B 108.3 . . ?
C1 O1 C10 113.44(14) . . ?
C6 O3 C7 114.02(13) . . ?
C8 O2 C9 110.97(13) . . ?
C2 O5 C3 112.75(13) . . ?
C4 O4 C5 112.26(14) . . ?
O3 C7 H7A 108.9 . . ?
O3 C7 H7B 108.9 . . ?
O3 C7 C8 113.48(14) . . ?
H7A C7 H7B 107.7 . . ?
C8 C7 H7A 108.9 . . ?
C8 C7 H7B 108.9 . . ?
O2 C8 C7 109.58(13) . . ?
O2 C8 H8A 109.8 . . ?
O2 C8 H8B 109.8 . . ?
C7 C8 H8A 109.8 . . ?
C7 C8 H8B 109.8 . . ?
H8A C8 H8B 108.2 . . ?
O1 C1 H1A 110.0 . . ?
O1 C1 H1B 110.0 . . ?
O1 C1 C2 108.39(15) . . ?
H1A C1 H1B 108.4 . . ?
C2 C1 H1A 110.0 . . ?
C2 C1 H1B 110.0 . . ?
O5 C2 C1 107.55(14) . . ?
O5 C2 H2A 110.2 . . ?
O5 C2 H2B 110.2 . . ?
C1 C2 H2A 110.2 . . ?
C1 C2 H2B 110.2 . . ?
H2A C2 H2B 108.5 . . ?
O2 C9 H9A 109.9 . . ?
O2 C9 H9B 109.9 . . ?
O2 C9 C10 109.15(14) . . ?
H9A C9 H9B 108.3 . . ?
C10 C9 H9A 109.9 . . ?
C10 C9 H9B 109.9 . . ?
O4 C5 H5A 109.3 . . ?
O4 C5 H5B 109.3 . . ?
O4 C5 C6 111.78(15) . . ?
H5A C5 H5B 107.9 . . ?
C6 C5 H5A 109.3 . . ?
C6 C5 H5B 109.3 . . ?
O1 C10 C9 111.89(14) . . ?
O1 C10 H10A 109.2 . . ?
O1 C10 H10B 109.2 . . ?
C9 C10 H10A 109.2 . . ?
C9 C10 H10B 109.2 . . ?
H10A C10 H10B 107.9 . . ?
O4 C4 H4A 109.9 . . ?
O4 C4 H4B 109.9 . . ?
O4 C4 C3 108.97(15) . . ?
H4A C4 H4B 108.3 . . ?
C3 C4 H4A 109.9 . . ?
C3 C4 H4B 109.9 . . ?
O5 C3 C4 108.33(14) . . ?
O5 C3 H3A 110.0 . . ?
O5 C3 H3B 110.0 . . ?
C4 C3 H3A 110.0 . . ?
C4 C3 H3B 110.0 . . ?
H3A C3 H3B 108.4 . . ?
O3 C6 C5 108.03(14) . . ?
O3 C6 H6A 110.1 . . ?
O3 C6 H6B 110.1 . . ?
C5 C6 H6A 110.1 . . ?
C5 C6 H6B 110.1 . . ?
H6A C6 H6B 108.4 . . ?
H1C N1 H1D 109.5 . . ?
H1C N1 H1E 109.5 . . ?
H1D N1 H1E 109.5 . . ?
C17 N1 H1C 109.5 . . ?
C17 N1 H1D 109.5 . . ?
C17 N1 H1E 109.5 . . ?
C16 C11 C17 121.97(16) . . ?
C12 C11 C16 117.68(16) . . ?
C12 C11 C17 120.33(15) . . ?
C11 C16 H16 119.9 . . ?
C11 C16 C15 120.3(2) . . ?
C15 C16 H16 119.9 . . ?
N1 C17 C11 111.65(12) . . ?
N1 C17 H17A 109.3 . . ?
N1 C17 H17B 109.3 . . ?
C11 C17 H17A 109.3 . . ?
C11 C17 H17B 109.3 . . ?
H17A C17 H17B 108.0 . . ?
F1 C12 C11 119.10(16) . . ?
F1 C12 C13 119.23(18) . . ?
C13 C12 C11 121.65(19) . . ?
C16 C15 H15 119.5 . . ?
C14 C15 C16 121.0(2) . . ?
C14 C15 H15 119.5 . . ?
F2 C13 C12 118.4(2) . . ?
F2 C13 C14 120.6(2) . . ?
C14 C13 C12 121.0(2) . . ?
C15 C14 H14 120.8 . . ?
C13 C14 C15 118.37(18) . . ?
C13 C14 H14 120.8 . . ?

loop_
_geom_bond_atom_site_label_1
_geom_bond_atom_site_label_2
_geom_bond_distance
_geom_bond_site_symmetry_2
_geom_bond_publ_flag
Cl2 O17 1.424(9) . ?
Cl2 O15 1.391(8) . ?
Cl2 O18 1.388(7) . ?
Cl2 O16 1.423(7) . ?
Cl2 O17A 1.402(11) . ?
Cl2 O15A 1.429(8) . ?
Cl2 O18A 1.442(9) . ?
Cl2 O16A 1.362(11) . ?
Cl1 O7 1.432(5) . ?
Cl1 O9 1.419(5) . ?
Cl1 O6 1.407(5) . ?
Cl1 O8 1.444(4) . ?
Cl1 O7A 1.383(10) . ?
Cl1 O9A 1.406(10) . ?
Cl1 O6A 1.442(8) . ?
Cl1 O8A 1.378(9) . ?
F3 C29 1.3511(18) . ?
O13 C21 1.416(2) . ?
O13 C22 1.413(2) . ?
O14 C19 1.424(2) . ?
O14 C20 1.431(2) . ?
O12 C24 1.428(2) . ?
O12 C23 1.422(2) . ?
N2 H2C 0.9100 . ?
N2 H2D 0.9100 . ?
N2 H2E 0.9100 . ?
N2 C34 1.480(2) . ?
F4 C30 1.350(2) . ?
O10 C27 1.420(2) . ?
O10 C18 1.429(2) . ?
O11 C26 1.443(3) . ?
O11 C25 1.422(2) . ?
C28 C33 1.394(2) . ?
C28 C29 1.381(2) . ?
C28 C34 1.504(2) . ?
C30 C29 1.376(2) . ?
C30 C31 1.372(3) . ?
C33 H33 0.9500 . ?
C33 C32 1.386(2) . ?
C24 H24A 0.9900 . ?
C24 H24B 0.9900 . ?
C24 C25 1.492(3) . ?
C32 H32 0.9500 . ?
C32 C31 1.385(3) . ?
C34 H34A 0.9900 . ?
C34 H34B 0.9900 . ?
C23 H23A 0.9900 . ?
C23 H23B 0.9900 . ?
C23 C22 1.505(3) . ?
C31 H31 0.9500 . ?
C21 H21A 0.9900 . ?
C21 H21B 0.9900 . ?
C21 C20 1.495(3) . ?
C26 H26A 0.9900 . ?
C26 H26B 0.9900 . ?
C26 C27 1.505(3) . ?
C19 H19A 0.9900 . ?
C19 H19B 0.9900 . ?
C19 C18 1.500(3) . ?
C25 H25A 0.9900 . ?
C25 H25B 0.9900 . ?
C27 H27A 0.9900 . ?
C27 H27B 0.9900 . ?
C22 H22A 0.9900 . ?
C22 H22B 0.9900 . ?
C18 H18A 0.9900 . ?
C18 H18B 0.9900 . ?
C20 H20A 0.9900 . ?
C20 H20B 0.9900 . ?
O1 C1 1.427(2) . ?
O1 C10 1.429(2) . ?
O3 C7 1.433(2) . ?
O3 C6 1.424(2) . ?
O2 C8 1.4255(19) . ?
O2 C9 1.426(2) . ?
O5 C2 1.417(2) . ?
O5 C3 1.422(2) . ?
O4 C5 1.428(2) . ?
O4 C4 1.418(2) . ?
C7 H7A 0.9900 . ?
C7 H7B 0.9900 . ?
C7 C8 1.499(2) . ?
C8 H8A 0.9900 . ?
C8 H8B 0.9900 . ?
C1 H1A 0.9900 . ?
C1 H1B 0.9900 . ?
C1 C2 1.498(3) . ?
C2 H2A 0.9900 . ?
C2 H2B 0.9900 . ?
C9 H9A 0.9900 . ?
C9 H9B 0.9900 . ?
C9 C10 1.506(2) . ?
C5 H5A 0.9900 . ?
C5 H5B 0.9900 . ?
C5 C6 1.499(3) . ?
C10 H10A 0.9900 . ?
C10 H10B 0.9900 . ?
C4 H4A 0.9900 . ?
C4 H4B 0.9900 . ?
C4 C3 1.492(3) . ?
C3 H3A 0.9900 . ?
C3 H3B 0.9900 . ?
C6 H6A 0.9900 . ?
C6 H6B 0.9900 . ?
F1 C12 1.343(2) . ?
N1 H1C 0.9100 . ?
N1 H1D 0.9100 . ?
N1 H1E 0.9100 . ?
N1 C17 1.491(2) . ?
F2 C13 1.342(3) . ?
C11 C16 1.386(2) . ?
C11 C17 1.501(2) . ?
C11 C12 1.380(2) . ?
C16 H16 0.9500 . ?
C16 C15 1.392(3) . ?
C17 H17A 0.9900 . ?
C17 H17B 0.9900 . ?
C12 C13 1.373(3) . ?
C15 H15 0.9500 . ?
C15 C14 1.378(4) . ?
C13 C14 1.367(4) . ?
C14 H14 0.9500 . ?

loop_
_geom_torsion_atom_site_label_1
_geom_torsion_atom_site_label_2
_geom_torsion_atom_site_label_3
_geom_torsion_atom_site_label_4
_geom_torsion
_geom_torsion_site_symmetry_1
_geom_torsion_site_symmetry_2
_geom_torsion_site_symmetry_3
_geom_torsion_site_symmetry_4
_geom_torsion_publ_flag
O13 C21 C20 O14 -64.8(2) . . . . ?
O14 C19 C18 O10 -66.5(2) . . . . ?
O12 C24 C25 O11 68.97(18) . . . . ?
O12 C23 C22 O13 67.6(2) . . . . ?
F4 C30 C29 F3 1.8(2) . . . . ?
F4 C30 C29 C28 -179.60(14) . . . . ?
F4 C30 C31 C32 179.37(15) . . . . ?
O11 C26 C27 O10 65.4(2) . . . . ?
C28 C33 C32 C31 0.2(2) . . . . ?
C33 C28 C29 F3 179.11(14) . . . . ?
C33 C28 C29 C30 0.5(2) . . . . ?
C33 C28 C34 N2 -111.91(17) . . . . ?
C33 C32 C31 C30 -0.1(2) . . . . ?
C24 O12 C23 C22 -168.18(15) . . . . ?
C29 C28 C33 C32 -0.4(2) . . . . ?
C29 C28 C34 N2 65.32(19) . . . . ?
C29 C30 C31 C32 0.2(3) . . . . ?
C34 C28 C33 C32 176.86(15) . . . . ?
C34 C28 C29 F3 1.7(2) . . . . ?
C34 C28 C29 C30 -176.88(15) . . . . ?
C23 O12 C24 C25 87.75(18) . . . . ?
C31 C30 C29 F3 -178.99(15) . . . . ?
C31 C30 C29 C28 -0.4(3) . . . . ?
C21 O13 C22 C23 179.85(16) . . . . ?
C26 O11 C25 C24 -176.17(14) . . . . ?
C19 O14 C20 C21 155.26(15) . . . . ?
C25 O11 C26 C27 78.42(19) . . . . ?
C27 O10 C18 C19 172.75(16) . . . . ?
C22 O13 C21 C20 -173.63(16) . . . . ?
C18 O10 C27 C26 -178.40(16) . . . . ?
C20 O14 C19 C18 -80.4(2) . . . . ?
O1 C1 C2 O5 63.9(2) . . . . ?
O3 C7 C8 O2 -65.09(19) . . . . ?
O2 C9 C10 O1 64.51(19) . . . . ?
O4 C5 C6 O3 -63.0(2) . . . . ?
O4 C4 C3 O5 -72.81(19) . . . . ?
C7 O3 C6 C5 176.49(14) . . . . ?
C8 O2 C9 C10 -168.76(14) . . . . ?
C1 O1 C10 C9 81.87(17) . . . . ?
C2 O5 C3 C4 179.13(15) . . . . ?
C9 O2 C8 C7 178.53(14) . . . . ?
C5 O4 C4 C3 169.23(15) . . . . ?
C10 O1 C1 C2 -156.84(14) . . . . ?
C4 O4 C5 C6 -83.27(19) . . . . ?
C3 O5 C2 C1 177.02(16) . . . . ?
C6 O3 C7 C8 -87.64(17) . . . . ?
F1 C12 C13 F2 -1.5(3) . . . . ?
F1 C12 C13 C14 179.44(17) . . . . ?
F2 C13 C14 C15 -178.60(18) . . . . ?
C11 C16 C15 C14 -0.5(3) . . . . ?
C11 C12 C13 F2 -179.71(16) . . . . ?
C11 C12 C13 C14 1.2(3) . . . . ?
C16 C11 C17 N1 122.60(17) . . . . ?
C16 C11 C12 F1 179.32(15) . . . . ?
C16 C11 C12 C13 -2.5(2) . . . . ?
C16 C15 C14 C13 -0.8(3) . . . . ?
C17 C11 C16 C15 -176.00(16) . . . . ?
C17 C11 C12 F1 -2.6(2) . . . . ?
C17 C11 C12 C13 175.66(16) . . . . ?
C12 C11 C16 C15 2.1(2) . . . . ?
C12 C11 C17 N1 -55.4(2) . . . . ?
C12 C13 C14 C15 0.4(3) . . . . ?
